data_7232900
loop_
_publ_author_name
'Zhu, Ning'
'Wang, Guo'
'Lin, Sen'
'Li, Zhong-Feng'
'Xin, Xiu-Lan'
'Yang, Yu-Ping'
'Liu, Min'
'Jin, Qiong-Hua'

_publ_section_title
;
 New discovery in crystallography: correlation of terahertz time-domain
 spectra with crystal structures and photoluminescence properties of
 mononuclear/binuclear diimine--Cu(i)-phosphine complexes
;
_journal_issue 29
_journal_name_full CrystEngComm
_journal_page_first 4275
_journal_paper_doi 10.1039/C9CE00729F
_journal_volume 21
_journal_year 2019
_chemical_formula_sum 'C43 H38 Cu F3 N4 O4 P2 S'
_chemical_formula_weight 889.31
_space_group_IT_number 2
_space_group_name_Hall '-P 1'
_space_group_name_H-M_alt 'P -1'
_symmetry_cell_setting triclinic
_symmetry_space_group_name_Hall '-P 1'
_symmetry_space_group_name_H-M 'P -1'
_atom_sites_solution_hydrogens geom
_atom_sites_solution_primary direct
_atom_sites_solution_secondary difmap
_audit_creation_method SHELXL-97
_audit_update_record
;
2019-04-29 deposited with the CCDC.    2019-06-13 downloaded from the CCDC.
;
_cell_angle_alpha 88.137(2)
_cell_angle_beta 75.3520(10)
_cell_angle_gamma 83.427(2)
_cell_formula_units_Z 2
_cell_length_a 10.1390(11)
_cell_length_b 10.9355(12)
_cell_length_c 19.6442(18)
_cell_measurement_reflns_used 2705
_cell_measurement_temperature 298(2)
_cell_measurement_theta_max 22.659
_cell_measurement_theta_min 2.65
_cell_volume 2093.4(4)
_computing_cell_refinement 'Bruker SMART'
_computing_data_collection 'Bruker SMART'
_computing_data_reduction 'Bruker SHELXTL'
_computing_molecular_graphics 'Bruker SHELXTL'
_computing_publication_material 'Bruker SHELXTL'
_computing_structure_refinement 'SHELXL-97 (Sheldrick, 1997)'
_computing_structure_solution 'SHELXS-97 (Sheldrick, 1990)'
_diffrn_ambient_temperature 298(2)
_diffrn_measured_fraction_theta_full 0.984
_diffrn_measured_fraction_theta_max 0.984
_diffrn_measurement_device_type 'CCD area detector'
_diffrn_measurement_method 'phi and omega scans'
_diffrn_radiation_monochromator graphite
_diffrn_radiation_source 'fine-focus sealed tube'
_diffrn_radiation_type MoK\a
_diffrn_radiation_wavelength 0.71073
_diffrn_reflns_av_R_equivalents 0.0275
_diffrn_reflns_av_sigmaI/netI 0.0732
_diffrn_reflns_limit_h_max 12
_diffrn_reflns_limit_h_min -11
_diffrn_reflns_limit_k_max 12
_diffrn_reflns_limit_k_min -9
_diffrn_reflns_limit_l_max 23
_diffrn_reflns_limit_l_min -23
_diffrn_reflns_number 10709
_diffrn_reflns_theta_full 25.02
_diffrn_reflns_theta_max 25.02
_diffrn_reflns_theta_min 2.59
_exptl_absorpt_coefficient_mu 0.708
_exptl_absorpt_correction_T_max 0.8428
_exptl_absorpt_correction_T_min 0.7648
_exptl_absorpt_correction_type multi-scan
_exptl_absorpt_process_details sadabs
_exptl_crystal_colour yellow
_exptl_crystal_density_diffrn 1.411
_exptl_crystal_density_method 'not measured'
_exptl_crystal_description block
_exptl_crystal_F_000 916
_exptl_crystal_size_max 0.40
_exptl_crystal_size_mid 0.28
_exptl_crystal_size_min 0.25
_refine_diff_density_max 0.539
_refine_diff_density_min -0.391
_refine_diff_density_rms 0.059
_refine_ls_extinction_method none
_refine_ls_goodness_of_fit_ref 1.038
_refine_ls_hydrogen_treatment mixed
_refine_ls_matrix_type full
_refine_ls_number_parameters 580
_refine_ls_number_reflns 7246
_refine_ls_number_restraints 0
_refine_ls_restrained_S_all 1.038
_refine_ls_R_factor_all 0.0855
_refine_ls_R_factor_gt 0.0500
_refine_ls_shift/su_max 0.001
_refine_ls_shift/su_mean 0.000
_refine_ls_structure_factor_coef Fsqd
_refine_ls_weighting_details 'calc w=1/[\s^2^(Fo^2^)+(0.0471P)^2^+0.0000P] where P=(Fo^2^+2Fc^2^)/3'
_refine_ls_weighting_scheme calc
_refine_ls_wR_factor_gt 0.1113
_refine_ls_wR_factor_ref 0.1218
_reflns_number_gt 4463
_reflns_number_total 7246
_reflns_threshold_expression >2sigma(I)
_cod_data_source_file c9ce00729f2.cif
_cod_data_source_block 160406b
_cod_depositor_comments
;
The following automatic conversions were performed:

'_symmetry_cell_setting' value 'Triclinic' changed to 'triclinic'
according to
/home/data/users/saulius/crontab/automatic-downloads/rss-feeds/RSC/lib/dictionaries/cif_core.dic
dictionary named 'cif_core.dic' version 2.4.2 from 2011-04-26.

Automatic conversion script
Id: cif_fix_values 4973 2017-02-22 13:04:09Z antanas 

 Adding full bibliography for 7232899--7232908.cif.
;
_cod_original_sg_symbol_H-M P-1
_cod_database_code 7232900

loop_
_symmetry_equiv_pos_as_xyz
'x, y, z'
'-x, -y, -z'

loop_
_atom_site_label
_atom_site_type_symbol
_atom_site_fract_x
_atom_site_fract_y
_atom_site_fract_z
_atom_site_U_iso_or_equiv
_atom_site_adp_type
_atom_site_occupancy
_atom_site_symmetry_multiplicity
_atom_site_calc_flag
_atom_site_refinement_flags
_atom_site_disorder_assembly
_atom_site_disorder_group
Cu1 Cu 0.78674(5) 0.63736(4) 0.25763(2) 0.04529(16) Uani 1 1 d . . .
P1 P 0.60380(10) 0.53027(9) 0.27855(5) 0.0421(3) Uani 1 1 d . . .
P2 P 0.86197(10) 0.62705(9) 0.14055(5) 0.0449(3) Uani 1 1 d . . .
S1 S 0.96235(17) 0.15389(14) 0.23028(7) 0.0757(4) Uani 1 1 d . . .
F1 F 1.0504(17) 0.0177(9) 0.1255(7) 0.177(6) Uani 0.639(16) 1 d P A 1
F2 F 0.8762(11) 0.1614(8) 0.1182(4) 0.139(4) Uani 0.639(16) 1 d P A 1
F3 F 0.841(2) -0.0105(15) 0.1782(6) 0.173(7) Uani 0.639(16) 1 d P A 1
F1' F 0.787(3) 0.091(2) 0.1785(13) 0.172(10) Uani 0.361(16) 1 d P A 2
F2' F 0.941(2) -0.0527(17) 0.1845(12) 0.152(8) Uani 0.361(16) 1 d P A 2
F3' F 0.989(2) 0.063(2) 0.0981(8) 0.135(8) Uani 0.361(16) 1 d P A 2
N1 N 0.9287(3) 0.5877(3) 0.31419(14) 0.0419(7) Uani 1 1 d . . .
N2 N 0.7574(3) 0.7930(3) 0.32023(15) 0.0444(8) Uani 1 1 d . . .
N3 N 1.0694(4) 0.7143(3) 0.51609(17) 0.0628(10) Uani 1 1 d . . .
N4 N 0.8688(4) 0.9190(3) 0.53103(17) 0.0617(10) Uani 1 1 d . . .
O1 O 1.0434(7) 0.2446(6) 0.1943(3) 0.120(3) Uani 0.827(13) 1 d P B 1
O2 O 1.0158(12) 0.0652(11) 0.2693(6) 0.160(6) Uani 0.827(13) 1 d P B 1
O3 O 0.8291(8) 0.2038(9) 0.2695(3) 0.141(3) Uani 0.827(13) 1 d P B 1
O1' O 0.945(5) 0.077(5) 0.288(2) 0.106(18) Uani 0.173(13) 1 d P B 2
O2' O 0.898(4) 0.268(3) 0.243(2) 0.120(14) Uani 0.173(13) 1 d P B 2
O3' O 1.109(3) 0.114(3) 0.2038(16) 0.134(16) Uani 0.173(13) 1 d P B 2
O4 O 0.3126(6) 0.2351(6) 0.2387(3) 0.196(2) Uani 1 1 d . . .
H4 H 0.2442 0.2253 0.2253 0.235 Uiso 1 1 calc R . .
C1 C 1.0179(4) 0.4861(4) 0.3084(2) 0.0514(10) Uani 1 1 d . . .
H1 H 1.0223 0.4299 0.2732 0.062 Uiso 1 1 calc R . .
C2 C 1.1041(4) 0.4613(4) 0.3531(2) 0.0576(11) Uani 1 1 d . . .
H2 H 1.1659 0.3904 0.3469 0.069 Uiso 1 1 calc R . .
C3 C 1.0983(4) 0.5403(4) 0.4057(2) 0.0551(11) Uani 1 1 d . . .
H3 H 1.1558 0.5238 0.4358 0.066 Uiso 1 1 calc R . .
C4 C 1.0049(4) 0.6471(3) 0.41435(19) 0.0463(10) Uani 1 1 d . . .
C5 C 0.9237(4) 0.6672(3) 0.36619(18) 0.0398(9) Uani 1 1 d . . .
C6 C 0.8280(4) 0.7788(3) 0.37079(18) 0.0405(9) Uani 1 1 d . . .
C7 C 0.8132(4) 0.8645(3) 0.42450(19) 0.0463(10) Uani 1 1 d . . .
C8 C 0.7208(4) 0.9703(4) 0.4257(2) 0.0591(11) Uani 1 1 d . . .
H8 H 0.7068 1.0291 0.4607 0.071 Uiso 1 1 calc R . .
C9 C 0.6517(5) 0.9851(4) 0.3741(2) 0.0663(13) Uani 1 1 d . . .
H9 H 0.5912 1.0555 0.3734 0.080 Uiso 1 1 calc R . .
C10 C 0.6711(4) 0.8967(4) 0.3232(2) 0.0550(11) Uani 1 1 d . . .
H10 H 0.6219 0.9093 0.2890 0.066 Uiso 1 1 calc R . .
C11 C 0.9890(4) 0.7362(4) 0.46995(19) 0.0478(10) Uani 1 1 d . . .
C12 C 0.8924(4) 0.8398(4) 0.47634(19) 0.0504(10) Uani 1 1 d . . .
C13 C 1.0457(5) 0.7938(5) 0.5684(2) 0.0697(13) Uani 1 1 d . . .
H13 H 1.0982 0.7824 0.6011 0.084 Uiso 1 1 calc R . .
C14 C 0.9454(5) 0.8934(4) 0.5762(2) 0.0693(13) Uani 1 1 d . . .
H14 H 0.9313 0.9444 0.6149 0.083 Uiso 1 1 calc R . .
C15 C 0.6133(4) 0.4199(3) 0.20877(18) 0.0509(10) Uani 1 1 d . . .
H15A H 0.6691 0.3458 0.2175 0.061 Uiso 1 1 calc R . .
H15B H 0.5216 0.3980 0.2128 0.061 Uiso 1 1 calc R . .
C16 C 0.6710(4) 0.4606(4) 0.13290(18) 0.0518(10) Uani 1 1 d . . .
H16A H 0.6194 0.5376 0.1248 0.062 Uiso 1 1 calc R . .
H16B H 0.6555 0.3998 0.1017 0.062 Uiso 1 1 calc R . .
C17 C 0.8249(4) 0.4783(3) 0.11247(19) 0.0527(11) Uani 1 1 d . . .
H17A H 0.8588 0.4717 0.0618 0.063 Uiso 1 1 calc R . .
H17B H 0.8744 0.4124 0.1334 0.063 Uiso 1 1 calc R . .
C18 C 0.4466(4) 0.6330(3) 0.28400(18) 0.0432(9) Uani 1 1 d . . .
C19 C 0.3676(4) 0.6370(4) 0.2365(2) 0.0574(11) Uani 1 1 d . . .
H19 H 0.3893 0.5791 0.2006 0.069 Uiso 1 1 calc R . .
C20 C 0.2567(5) 0.7251(4) 0.2407(2) 0.0703(13) Uani 1 1 d . . .
H20 H 0.2048 0.7253 0.2078 0.084 Uiso 1 1 calc R . .
C21 C 0.2224(4) 0.8114(4) 0.2923(2) 0.0657(13) Uani 1 1 d . . .
H21 H 0.1489 0.8715 0.2944 0.079 Uiso 1 1 calc R . .
C22 C 0.2984(4) 0.8084(4) 0.3418(2) 0.0635(12) Uani 1 1 d . . .
H22 H 0.2748 0.8658 0.3780 0.076 Uiso 1 1 calc R . .
C23 C 0.4090(4) 0.7207(4) 0.33762(19) 0.0516(10) Uani 1 1 d . . .
H23 H 0.4595 0.7198 0.3711 0.062 Uiso 1 1 calc R . .
C24 C 0.5592(4) 0.4345(3) 0.35751(19) 0.0447(9) Uani 1 1 d . . .
C25 C 0.4533(4) 0.3616(4) 0.3674(2) 0.0628(12) Uani 1 1 d . . .
H25 H 0.4033 0.3614 0.3337 0.075 Uiso 1 1 calc R . .
C26 C 0.4209(5) 0.2885(4) 0.4272(2) 0.0700(13) Uani 1 1 d . . .
H26 H 0.3484 0.2408 0.4336 0.084 Uiso 1 1 calc R . .
C27 C 0.4942(5) 0.2863(4) 0.4761(2) 0.0634(12) Uani 1 1 d . . .
H27 H 0.4720 0.2373 0.5161 0.076 Uiso 1 1 calc R . .
C28 C 0.6008(5) 0.3562(4) 0.4668(2) 0.0657(12) Uani 1 1 d . . .
H28 H 0.6517 0.3546 0.5002 0.079 Uiso 1 1 calc R . .
C29 C 0.6329(4) 0.4301(4) 0.4070(2) 0.0588(11) Uani 1 1 d . . .
H29 H 0.7058 0.4773 0.4007 0.071 Uiso 1 1 calc R . .
C30 C 0.7766(4) 0.7305(3) 0.0871(2) 0.0517(10) Uani 1 1 d . . .
C31 C 0.6560(5) 0.8023(4) 0.1198(2) 0.0782(15) Uani 1 1 d . . .
H31 H 0.6285 0.8062 0.1687 0.094 Uiso 1 1 calc R . .
C32 C 0.5777(6) 0.8671(5) 0.0804(3) 0.109(2) Uani 1 1 d . . .
H32 H 0.4950 0.9118 0.1025 0.131 Uiso 1 1 calc R . .
C33 C 0.6222(7) 0.8660(5) 0.0075(3) 0.114(2) Uani 1 1 d . . .
H33 H 0.5704 0.9119 -0.0192 0.136 Uiso 1 1 calc R . .
C34 C 0.7408(6) 0.7983(5) -0.0251(2) 0.0830(16) Uani 1 1 d . . .
H34 H 0.7711 0.7986 -0.0739 0.100 Uiso 1 1 calc R . .
C35 C 0.8149(5) 0.7302(4) 0.0142(2) 0.0649(12) Uani 1 1 d . . .
H35 H 0.8942 0.6817 -0.0086 0.078 Uiso 1 1 calc R . .
C36 C 1.0458(4) 0.6268(4) 0.10035(18) 0.0492(10) Uani 1 1 d . . .
C37 C 1.1003(5) 0.7314(4) 0.0680(2) 0.0650(12) Uani 1 1 d . . .
H37 H 1.0419 0.8015 0.0634 0.078 Uiso 1 1 calc R . .
C38 C 1.2419(6) 0.7319(5) 0.0424(2) 0.0778(14) Uani 1 1 d . . .
H38 H 1.2774 0.8020 0.0206 0.093 Uiso 1 1 calc R . .
C39 C 1.3281(5) 0.6299(6) 0.0494(2) 0.0787(15) Uani 1 1 d . . .
H39 H 1.4224 0.6308 0.0325 0.094 Uiso 1 1 calc R . .
C40 C 1.2778(5) 0.5278(5) 0.0806(2) 0.0727(14) Uani 1 1 d . . .
H40 H 1.3376 0.4587 0.0849 0.087 Uiso 1 1 calc R . .
C41 C 1.1354(4) 0.5246(4) 0.1066(2) 0.0585(11) Uani 1 1 d . . .
H41 H 1.1017 0.4536 0.1281 0.070 Uiso 1 1 calc R . .
C42 C 0.9255(14) 0.0725(10) 0.1612(5) 0.124(3) Uani 1 1 d . A .
C43 C 0.3987(9) 0.1301(7) 0.2294(5) 0.200(4) Uani 1 1 d . . .
H43A H 0.4897 0.1483 0.2281 0.300 Uiso 1 1 calc R . .
H43B H 0.3988 0.0927 0.1858 0.300 Uiso 1 1 calc R . .
H43C H 0.3689 0.0745 0.2676 0.300 Uiso 1 1 calc R . .

loop_
_atom_site_aniso_label
_atom_site_aniso_U_11
_atom_site_aniso_U_22
_atom_site_aniso_U_33
_atom_site_aniso_U_23
_atom_site_aniso_U_13
_atom_site_aniso_U_12
Cu1 0.0444(3) 0.0518(3) 0.0405(3) -0.0053(2) -0.0112(2) -0.0059(2)
P1 0.0398(6) 0.0486(6) 0.0383(5) -0.0003(5) -0.0104(5) -0.0048(5)
P2 0.0463(7) 0.0486(6) 0.0380(5) -0.0037(5) -0.0073(5) -0.0037(5)
S1 0.0966(13) 0.0683(10) 0.0647(9) -0.0038(7) -0.0296(8) 0.0031(9)
F1 0.277(16) 0.097(6) 0.119(9) -0.048(6) 0.039(9) -0.045(8)
F2 0.222(10) 0.142(7) 0.082(5) 0.010(5) -0.082(6) -0.042(6)
F3 0.224(17) 0.163(12) 0.168(7) 0.004(9) -0.069(11) -0.121(14)
F1' 0.19(2) 0.149(16) 0.196(19) -0.036(16) -0.071(15) -0.038(15)
F2' 0.153(16) 0.120(13) 0.184(15) -0.053(10) -0.029(13) -0.038(11)
F3' 0.190(17) 0.147(19) 0.071(9) -0.032(9) -0.032(9) -0.027(14)
N1 0.0369(18) 0.0474(19) 0.0406(17) -0.0059(15) -0.0079(14) -0.0038(15)
N2 0.045(2) 0.0431(19) 0.0450(18) -0.0008(15) -0.0103(15) -0.0065(16)
N3 0.066(3) 0.080(3) 0.048(2) -0.0041(19) -0.0208(19) -0.017(2)
N4 0.074(3) 0.064(2) 0.050(2) -0.0117(18) -0.0126(19) -0.0168(19)
O1 0.167(7) 0.094(5) 0.099(4) -0.027(3) -0.003(4) -0.073(5)
O2 0.199(12) 0.151(7) 0.128(9) 0.007(6) -0.078(9) 0.072(8)
O3 0.112(6) 0.153(8) 0.128(5) 0.002(5) 0.008(4) 0.028(5)
O1' 0.15(4) 0.13(4) 0.066(19) 0.000(18) -0.06(2) -0.06(3)
O2' 0.15(4) 0.09(2) 0.13(3) -0.011(19) -0.05(3) -0.02(2)
O3' 0.15(3) 0.15(4) 0.12(2) 0.00(2) -0.05(2) -0.04(2)
O4 0.155(5) 0.190(6) 0.268(7) -0.089(5) -0.089(5) -0.020(4)
C1 0.047(3) 0.052(3) 0.054(2) -0.010(2) -0.012(2) -0.003(2)
C2 0.050(3) 0.058(3) 0.063(3) -0.007(2) -0.017(2) 0.006(2)
C3 0.048(3) 0.064(3) 0.056(3) -0.001(2) -0.020(2) -0.006(2)
C4 0.044(2) 0.053(3) 0.044(2) -0.0024(19) -0.0113(19) -0.013(2)
C5 0.036(2) 0.045(2) 0.039(2) -0.0016(17) -0.0061(17) -0.0127(18)
C6 0.037(2) 0.044(2) 0.039(2) -0.0026(17) -0.0047(17) -0.0091(18)
C7 0.047(2) 0.045(2) 0.044(2) -0.0039(18) -0.0043(19) -0.012(2)
C8 0.066(3) 0.051(3) 0.059(3) -0.014(2) -0.012(2) -0.003(2)
C9 0.073(3) 0.050(3) 0.073(3) -0.008(2) -0.019(3) 0.009(2)
C10 0.061(3) 0.050(3) 0.055(2) 0.001(2) -0.020(2) 0.000(2)
C11 0.049(3) 0.057(3) 0.041(2) 0.0011(19) -0.0123(19) -0.017(2)
C12 0.053(3) 0.053(3) 0.046(2) -0.005(2) -0.008(2) -0.020(2)
C13 0.082(4) 0.086(4) 0.052(3) -0.002(3) -0.029(3) -0.025(3)
C14 0.089(4) 0.072(3) 0.050(3) -0.013(2) -0.016(3) -0.022(3)
C15 0.050(3) 0.050(2) 0.054(2) -0.0068(19) -0.013(2) -0.008(2)
C16 0.057(3) 0.054(3) 0.046(2) -0.0089(19) -0.013(2) -0.008(2)
C17 0.058(3) 0.053(3) 0.043(2) -0.0098(19) -0.006(2) -0.002(2)
C18 0.037(2) 0.052(2) 0.041(2) 0.0064(18) -0.0090(18) -0.0075(18)
C19 0.051(3) 0.076(3) 0.047(2) -0.010(2) -0.018(2) 0.005(2)
C20 0.058(3) 0.095(4) 0.060(3) 0.007(3) -0.025(2) 0.005(3)
C21 0.053(3) 0.067(3) 0.071(3) 0.008(3) -0.012(2) 0.010(2)
C22 0.056(3) 0.058(3) 0.070(3) -0.008(2) -0.006(2) 0.002(2)
C23 0.046(3) 0.060(3) 0.051(2) -0.004(2) -0.015(2) -0.006(2)
C24 0.039(2) 0.050(2) 0.045(2) 0.0028(18) -0.0109(18) -0.0021(19)
C25 0.054(3) 0.083(3) 0.060(3) 0.018(2) -0.027(2) -0.022(2)
C26 0.065(3) 0.084(3) 0.067(3) 0.020(3) -0.017(3) -0.034(3)
C27 0.065(3) 0.072(3) 0.051(3) 0.016(2) -0.011(2) -0.011(3)
C28 0.058(3) 0.092(3) 0.052(3) 0.016(2) -0.022(2) -0.018(3)
C29 0.051(3) 0.079(3) 0.050(2) 0.007(2) -0.014(2) -0.021(2)
C30 0.054(3) 0.050(2) 0.049(2) -0.0012(19) -0.011(2) 0.001(2)
C31 0.092(4) 0.077(3) 0.056(3) -0.003(2) -0.015(3) 0.023(3)
C32 0.117(5) 0.108(5) 0.086(4) 0.000(3) -0.022(4) 0.053(4)
C33 0.140(6) 0.110(5) 0.079(4) 0.009(3) -0.037(4) 0.051(4)
C34 0.095(4) 0.090(4) 0.056(3) 0.009(3) -0.017(3) 0.014(3)
C35 0.071(3) 0.070(3) 0.050(3) -0.005(2) -0.013(2) 0.006(2)
C36 0.050(3) 0.057(3) 0.039(2) -0.0090(19) -0.0080(19) -0.006(2)
C37 0.064(3) 0.067(3) 0.063(3) -0.007(2) -0.011(2) -0.012(3)
C38 0.071(4) 0.095(4) 0.067(3) -0.003(3) -0.006(3) -0.032(3)
C39 0.059(3) 0.114(5) 0.061(3) -0.022(3) -0.001(3) -0.022(3)
C40 0.060(3) 0.092(4) 0.065(3) -0.023(3) -0.017(3) 0.005(3)
C41 0.054(3) 0.068(3) 0.053(2) -0.005(2) -0.011(2) -0.006(2)
C42 0.152(10) 0.111(7) 0.115(7) 0.010(6) -0.025(6) -0.056(7)
C43 0.158(8) 0.108(6) 0.340(13) -0.056(7) -0.078(8) 0.011(6)

loop_
_atom_type_symbol
_atom_type_description
_atom_type_scat_dispersion_real
_atom_type_scat_dispersion_imag
_atom_type_scat_source
C C 0.0033 0.0016 'International Tables Vol C Tables 4.2.6.8 and 6.1.1.4'
H H 0.0000 0.0000 'International Tables Vol C Tables 4.2.6.8 and 6.1.1.4'
N N 0.0061 0.0033 'International Tables Vol C Tables 4.2.6.8 and 6.1.1.4'
O O 0.0106 0.0060 'International Tables Vol C Tables 4.2.6.8 and 6.1.1.4'
F F 0.0171 0.0103 'International Tables Vol C Tables 4.2.6.8 and 6.1.1.4'
S S 0.1246 0.1234 'International Tables Vol C Tables 4.2.6.8 and 6.1.1.4'
P P 0.1023 0.0942 'International Tables Vol C Tables 4.2.6.8 and 6.1.1.4'
Cu Cu 0.3201 1.2651 'International Tables Vol C Tables 4.2.6.8 and 6.1.1.4'

loop_
_geom_angle_atom_site_label_1
_geom_angle_atom_site_label_2
_geom_angle_atom_site_label_3
_geom_angle
N1 Cu1 N2 80.33(12)
N1 Cu1 P2 116.60(8)
N2 Cu1 P2 127.26(8)
N1 Cu1 P1 116.79(8)
N2 Cu1 P1 113.78(9)
P2 Cu1 P1 102.20(4)
C18 P1 C24 102.82(16)
C18 P1 C15 106.03(18)
C24 P1 C15 101.58(17)
C18 P1 Cu1 110.77(12)
C24 P1 Cu1 121.27(13)
C15 P1 Cu1 112.88(12)
C30 P2 C36 105.65(18)
C30 P2 C17 99.76(18)
C36 P2 C17 102.86(17)
C30 P2 Cu1 118.89(13)
C36 P2 Cu1 118.96(12)
C17 P2 Cu1 107.88(12)
O2' S1 O2 134.9(14)
O2' S1 O1' 115(2)
O2 S1 O1' 30(2)
O2' S1 O1 67.8(18)
O2 S1 O1 120.4(6)
O1' S1 O1 142.9(16)
O2' S1 O3 45.5(16)
O2 S1 O3 109.5(5)
O1' S1 O3 80(2)
O1 S1 O3 113.3(5)
O2' S1 O3' 129.5(19)
O2 S1 O3' 64.4(12)
O1' S1 O3' 95(2)
O1 S1 O3' 64.3(13)
O3 S1 O3' 166.6(11)
O2' S1 C42 116.1(13)
O2 S1 C42 105.1(6)
O1' S1 C42 106.9(15)
O1 S1 C42 103.6(4)
O3 S1 C42 102.9(6)
O3' S1 C42 90.4(12)
C1 N1 C5 117.6(3)
C1 N1 Cu1 128.7(3)
C5 N1 Cu1 113.6(2)
C10 N2 C6 116.3(3)
C10 N2 Cu1 130.7(3)
C6 N2 Cu1 112.5(2)
C13 N3 C11 115.9(4)
C14 N4 C12 115.8(4)
C43 O4 H4 109.5
N1 C1 C2 122.5(4)
N1 C1 H1 118.8
C2 C1 H1 118.8
C3 C2 C1 120.1(4)
C3 C2 H2 120.0
C1 C2 H2 120.0
C2 C3 C4 119.4(4)
C2 C3 H3 120.3
C4 C3 H3 120.3
C5 C4 C3 117.2(3)
C5 C4 C11 119.2(3)
C3 C4 C11 123.6(4)
N1 C5 C4 123.3(3)
N1 C5 C6 116.8(3)
C4 C5 C6 119.9(3)
N2 C6 C7 123.5(3)
N2 C6 C5 115.9(3)
C7 C6 C5 120.6(3)
C8 C7 C6 117.9(4)
C8 C7 C12 123.0(4)
C6 C7 C12 119.1(3)
C9 C8 C7 118.3(4)
C9 C8 H8 120.8
C7 C8 H8 120.8
C8 C9 C10 120.5(4)
C8 C9 H9 119.7
C10 C9 H9 119.7
N2 C10 C9 123.4(4)
N2 C10 H10 118.3
C9 C10 H10 118.3
N3 C11 C12 121.3(4)
N3 C11 C4 117.9(4)
C12 C11 C4 120.7(4)
N4 C12 C11 121.5(4)
N4 C12 C7 118.2(4)
C11 C12 C7 120.3(3)
N3 C13 C14 122.5(4)
N3 C13 H13 118.8
C14 C13 H13 118.8
N4 C14 C13 122.9(4)
N4 C14 H14 118.5
C13 C14 H14 118.5
C16 C15 P1 117.3(3)
C16 C15 H15A 108.0
P1 C15 H15A 108.0
C16 C15 H15B 108.0
P1 C15 H15B 108.0
H15A C15 H15B 107.2
C15 C16 C17 115.8(3)
C15 C16 H16A 108.3
C17 C16 H16A 108.3
C15 C16 H16B 108.3
C17 C16 H16B 108.3
H16A C16 H16B 107.4
C16 C17 P2 113.7(3)
C16 C17 H17A 108.8
P2 C17 H17A 108.8
C16 C17 H17B 108.8
P2 C17 H17B 108.8
H17A C17 H17B 107.7
C19 C18 C23 117.2(3)
C19 C18 P1 125.0(3)
C23 C18 P1 117.6(3)
C18 C19 C20 121.6(4)
C18 C19 H19 119.2
C20 C19 H19 119.2
C21 C20 C19 120.8(4)
C21 C20 H20 119.6
C19 C20 H20 119.6
C20 C21 C22 119.1(4)
C20 C21 H21 120.5
C22 C21 H21 120.5
C23 C22 C21 120.1(4)
C23 C22 H22 119.9
C21 C22 H22 119.9
C22 C23 C18 121.3(4)
C22 C23 H23 119.4
C18 C23 H23 119.4
C29 C24 C25 118.2(4)
C29 C24 P1 120.7(3)
C25 C24 P1 121.0(3)
C24 C25 C26 120.5(4)
C24 C25 H25 119.7
C26 C25 H25 119.7
C27 C26 C25 120.4(4)
C27 C26 H26 119.8
C25 C26 H26 119.8
C26 C27 C28 120.0(4)
C26 C27 H27 120.0
C28 C27 H27 120.0
C27 C28 C29 119.6(4)
C27 C28 H28 120.2
C29 C28 H28 120.2
C24 C29 C28 121.2(4)
C24 C29 H29 119.4
C28 C29 H29 119.4
C35 C30 C31 117.6(4)
C35 C30 P2 123.1(3)
C31 C30 P2 118.8(3)
C32 C31 C30 120.3(4)
C32 C31 H31 119.8
C30 C31 H31 119.8
C31 C32 C33 119.8(5)
C31 C32 H32 120.1
C33 C32 H32 120.1
C34 C33 C32 120.4(5)
C34 C33 H33 119.8
C32 C33 H33 119.8
C33 C34 C35 119.4(4)
C33 C34 H34 120.3
C35 C34 H34 120.3
C34 C35 C30 122.3(4)
C34 C35 H35 118.8
C30 C35 H35 118.8
C41 C36 C37 118.2(4)
C41 C36 P2 120.0(3)
C37 C36 P2 121.6(3)
C36 C37 C38 120.5(4)
C36 C37 H37 119.7
C38 C37 H37 119.7
C39 C38 C37 120.1(5)
C39 C38 H38 119.9
C37 C38 H38 119.9
C40 C39 C38 120.4(5)
C40 C39 H39 119.8
C38 C39 H39 119.8
C39 C40 C41 120.7(5)
C39 C40 H40 119.6
C41 C40 H40 119.6
C36 C41 C40 120.1(4)
C36 C41 H41 120.0
C40 C41 H41 120.0
F3' C42 F3 110.7(13)
F3' C42 F1' 119.3(17)
F3 C42 F1' 52.6(10)
F3' C42 F1 45.2(11)
F3 C42 F1 108.9(16)
F1' C42 F1 154.5(13)
F3' C42 F2 66.6(12)
F3 C42 F2 109.5(14)
F1' C42 F2 68.3(14)
F1 C42 F2 109.5(11)
F3' C42 F2' 101.4(17)
F3 C42 F2' 47.2(8)
F1' C42 F2' 98.1(14)
F1 C42 F2' 71.1(12)
F2 C42 F2' 150.3(11)
F3' C42 S1 129.4(12)
F3 C42 S1 118.2(8)
F1' C42 S1 100.9(10)
F1 C42 S1 103.9(9)
F2 C42 S1 106.5(7)
F2' C42 S1 101.9(10)
O4 C43 H43A 109.5
O4 C43 H43B 109.5
H43A C43 H43B 109.5
O4 C43 H43C 109.5
H43A C43 H43C 109.5
H43B C43 H43C 109.5

loop_
_geom_bond_atom_site_label_1
_geom_bond_atom_site_label_2
_geom_bond_distance
Cu1 N1 2.048(3)
Cu1 N2 2.081(3)
Cu1 P2 2.2346(10)
Cu1 P1 2.2497(11)
P1 C18 1.823(4)
P1 C24 1.832(4)
P1 C15 1.833(4)
P2 C30 1.814(4)
P2 C36 1.831(4)
P2 C17 1.842(4)
S1 O2' 1.34(3)
S1 O2 1.366(12)
S1 O1' 1.38(5)
S1 O1 1.416(5)
S1 O3 1.432(6)
S1 O3' 1.47(3)
S1 C42 1.785(8)
F1 C42 1.363(16)
F2 C42 1.398(13)
F3 C42 1.297(14)
F1' C42 1.36(2)
F2' C42 1.43(2)
F3' C42 1.24(2)
N1 C1 1.339(4)
N1 C5 1.350(4)
N2 C10 1.344(4)
N2 C6 1.360(4)
N3 C13 1.325(5)
N3 C11 1.364(5)
N4 C14 1.324(5)
N4 C12 1.358(4)
O4 C43 1.349(7)
O4 H4 0.8200
C1 C2 1.387(5)
C1 H1 0.9300
C2 C3 1.354(5)
C2 H2 0.9300
C3 C4 1.403(5)
C3 H3 0.9300
C4 C5 1.400(5)
C4 C11 1.453(5)
C5 C6 1.459(5)
C6 C7 1.402(5)
C7 C8 1.400(5)
C7 C12 1.450(5)
C8 C9 1.366(5)
C8 H8 0.9300
C9 C10 1.377(5)
C9 H9 0.9300
C10 H10 0.9300
C11 C12 1.397(5)
C13 C14 1.386(6)
C13 H13 0.9300
C14 H14 0.9300
C15 C16 1.529(5)
C15 H15A 0.9700
C15 H15B 0.9700
C16 C17 1.544(5)
C16 H16A 0.9700
C16 H16B 0.9700
C17 H17A 0.9700
C17 H17B 0.9700
C18 C19 1.372(5)
C18 C23 1.398(5)
C19 C20 1.382(5)
C19 H19 0.9300
C20 C21 1.360(6)
C20 H20 0.9300
C21 C22 1.381(6)
C21 H21 0.9300
C22 C23 1.377(5)
C22 H22 0.9300
C23 H23 0.9300
C24 C29 1.364(5)
C24 C25 1.380(5)
C25 C26 1.390(5)
C25 H25 0.9300
C26 C27 1.354(6)
C26 H26 0.9300
C27 C28 1.366(6)
C27 H27 0.9300
C28 C29 1.395(5)
C28 H28 0.9300
C29 H29 0.9300
C30 C35 1.385(5)
C30 C31 1.393(5)
C31 C32 1.370(6)
C31 H31 0.9300
C32 C33 1.389(6)
C32 H32 0.9300
C33 C34 1.356(6)
C33 H33 0.9300
C34 C35 1.357(6)
C34 H34 0.9300
C35 H35 0.9300
C36 C41 1.380(5)
C36 C37 1.391(5)
C37 C38 1.397(6)
C37 H37 0.9300
C38 C39 1.362(6)
C38 H38 0.9300
C39 C40 1.345(6)
C39 H39 0.9300
C40 C41 1.409(6)
C40 H40 0.9300
C41 H41 0.9300
C43 H43A 0.9600
C43 H43B 0.9600
C43 H43C 0.9600

loop_
_geom_torsion_atom_site_label_1
_geom_torsion_atom_site_label_2
_geom_torsion_atom_site_label_3
_geom_torsion_atom_site_label_4
_geom_torsion
N1 Cu1 P1 C18 136.88(15)
N2 Cu1 P1 C18 45.91(16)
P2 Cu1 P1 C18 -94.64(13)
N1 Cu1 P1 C24 16.35(17)
N2 Cu1 P1 C24 -74.61(17)
P2 Cu1 P1 C24 144.83(14)
N1 Cu1 P1 C15 -104.40(16)
N2 Cu1 P1 C15 164.64(16)
P2 Cu1 P1 C15 24.09(14)
N1 Cu1 P2 C30 -151.29(18)
N2 Cu1 P2 C30 -53.0(2)
P1 Cu1 P2 C30 80.11(16)
N1 Cu1 P2 C36 -20.18(19)
N2 Cu1 P2 C36 78.14(19)
P1 Cu1 P2 C36 -148.79(16)
N1 Cu1 P2 C17 96.28(16)
N2 Cu1 P2 C17 -165.39(17)
P1 Cu1 P2 C17 -32.32(14)
N2 Cu1 N1 C1 -177.0(3)
P2 Cu1 N1 C1 -50.0(3)
P1 Cu1 N1 C1 71.1(3)
N2 Cu1 N1 C5 6.8(2)
P2 Cu1 N1 C5 133.8(2)
P1 Cu1 N1 C5 -105.1(2)
N1 Cu1 N2 C10 179.8(3)
P2 Cu1 N2 C10 63.7(3)
P1 Cu1 N2 C10 -65.0(3)
N1 Cu1 N2 C6 -8.0(2)
P2 Cu1 N2 C6 -124.2(2)
P1 Cu1 N2 C6 107.1(2)
C5 N1 C1 C2 -0.5(5)
Cu1 N1 C1 C2 -176.6(3)
N1 C1 C2 C3 1.1(6)
C1 C2 C3 C4 -0.2(6)
C2 C3 C4 C5 -1.3(5)
C2 C3 C4 C11 178.7(3)
C1 N1 C5 C4 -1.2(5)
Cu1 N1 C5 C4 175.5(3)
C1 N1 C5 C6 178.7(3)
Cu1 N1 C5 C6 -4.6(4)
C3 C4 C5 N1 2.0(5)
C11 C4 C5 N1 -178.0(3)
C3 C4 C5 C6 -177.8(3)
C11 C4 C5 C6 2.1(5)
C10 N2 C6 C7 0.9(5)
Cu1 N2 C6 C7 -172.5(3)
C10 N2 C6 C5 -178.7(3)
Cu1 N2 C6 C5 8.0(4)
N1 C5 C6 N2 -2.4(5)
C4 C5 C6 N2 177.5(3)
N1 C5 C6 C7 178.0(3)
C4 C5 C6 C7 -2.1(5)
N2 C6 C7 C8 -0.2(5)
C5 C6 C7 C8 179.3(3)
N2 C6 C7 C12 179.3(3)
C5 C6 C7 C12 -1.1(5)
C6 C7 C8 C9 -0.9(6)
C12 C7 C8 C9 179.6(4)
C7 C8 C9 C10 1.2(6)
C6 N2 C10 C9 -0.5(6)
Cu1 N2 C10 C9 171.3(3)
C8 C9 C10 N2 -0.5(6)
C13 N3 C11 C12 2.9(5)
C13 N3 C11 C4 -176.0(3)
C5 C4 C11 N3 -180.0(3)
C3 C4 C11 N3 0.0(5)
C5 C4 C11 C12 1.1(5)
C3 C4 C11 C12 -179.0(4)
C14 N4 C12 C11 1.8(5)
C14 N4 C12 C7 -178.9(4)
N3 C11 C12 N4 -4.0(6)
C4 C11 C12 N4 174.9(3)
N3 C11 C12 C7 176.7(3)
C4 C11 C12 C7 -4.4(5)
C8 C7 C12 N4 4.6(5)
C6 C7 C12 N4 -174.9(3)
C8 C7 C12 C11 -176.1(4)
C6 C7 C12 C11 4.4(5)
C11 N3 C13 C14 0.0(6)
C12 N4 C14 C13 1.2(6)
N3 C13 C14 N4 -2.2(7)
C18 P1 C15 C16 82.3(3)
C24 P1 C15 C16 -170.6(3)
Cu1 P1 C15 C16 -39.2(3)
P1 C15 C16 C17 67.8(4)
C15 C16 C17 P2 -80.7(4)
C30 P2 C17 C16 -65.0(3)
C36 P2 C17 C16 -173.7(3)
Cu1 P2 C17 C16 59.7(3)
C24 P1 C18 C19 -116.4(3)
C15 P1 C18 C19 -10.1(4)
Cu1 P1 C18 C19 112.7(3)
C24 P1 C18 C23 68.7(3)
C15 P1 C18 C23 174.9(3)
Cu1 P1 C18 C23 -62.3(3)
C23 C18 C19 C20 0.9(6)
P1 C18 C19 C20 -174.0(3)
C18 C19 C20 C21 0.2(7)
C19 C20 C21 C22 -1.4(7)
C20 C21 C22 C23 1.4(6)
C21 C22 C23 C18 -0.2(6)
C19 C18 C23 C22 -0.9(5)
P1 C18 C23 C22 174.4(3)
C18 P1 C24 C29 -121.5(3)
C15 P1 C24 C29 128.9(3)
Cu1 P1 C24 C29 2.8(4)
C18 P1 C24 C25 60.8(4)
C15 P1 C24 C25 -48.8(4)
Cu1 P1 C24 C25 -174.9(3)
C29 C24 C25 C26 1.7(6)
P1 C24 C25 C26 179.5(3)
C24 C25 C26 C27 -1.1(7)
C25 C26 C27 C28 0.0(7)
C26 C27 C28 C29 0.4(7)
C25 C24 C29 C28 -1.4(6)
P1 C24 C29 C28 -179.2(3)
C27 C28 C29 C24 0.3(6)
C36 P2 C30 C35 43.8(4)
C17 P2 C30 C35 -62.6(4)
Cu1 P2 C30 C35 -179.4(3)
C36 P2 C30 C31 -144.9(4)
C17 P2 C30 C31 108.6(4)
Cu1 P2 C30 C31 -8.2(4)
C35 C30 C31 C32 1.6(7)
P2 C30 C31 C32 -170.1(4)
C30 C31 C32 C33 -3.1(9)
C31 C32 C33 C34 1.8(10)
C32 C33 C34 C35 0.9(10)
C33 C34 C35 C30 -2.4(8)
C31 C30 C35 C34 1.2(7)
P2 C30 C35 C34 172.5(4)
C30 P2 C36 C41 -151.8(3)
C17 P2 C36 C41 -47.7(3)
Cu1 P2 C36 C41 71.4(3)
C30 P2 C36 C37 33.5(4)
C17 P2 C36 C37 137.7(3)
Cu1 P2 C36 C37 -103.2(3)
C41 C36 C37 C38 0.3(6)
P2 C36 C37 C38 175.1(3)
C36 C37 C38 C39 -0.4(7)
C37 C38 C39 C40 0.3(7)
C38 C39 C40 C41 -0.1(7)
C37 C36 C41 C40 -0.1(6)
P2 C36 C41 C40 -175.0(3)
C39 C40 C41 C36 0.0(6)
O2' S1 C42 F3' 95(3)
O2 S1 C42 F3' -104(2)
O1' S1 C42 F3' -136(3)
O1 S1 C42 F3' 23(2)
O3 S1 C42 F3' 141(2)
O3' S1 C42 F3' -41(2)
O2' S1 C42 F3 -102(3)
O2 S1 C42 F3 59(2)
O1' S1 C42 F3 28(3)
O1 S1 C42 F3 -173.8(17)
O3 S1 C42 F3 -55.6(19)
O3' S1 C42 F3 123(2)
O2' S1 C42 F1' -49(3)
O2 S1 C42 F1' 112.3(16)
O1' S1 C42 F1' 81(3)
O1 S1 C42 F1' -120.5(14)
O3 S1 C42 F1' -2.3(15)
O3' S1 C42 F1' 176(2)
O2' S1 C42 F1 137(2)
O2 S1 C42 F1 -61.7(10)
O1' S1 C42 F1 -93(2)
O1 S1 C42 F1 65.5(9)
O3 S1 C42 F1 -176.3(9)
O3' S1 C42 F1 1.8(16)
O2' S1 C42 F2 22(2)
O2 S1 C42 F2 -177.4(10)
O1' S1 C42 F2 151(2)
O1 S1 C42 F2 -50.2(10)
O3 S1 C42 F2 68.0(10)
O3' S1 C42 F2 -113.8(16)
O2' S1 C42 F2' -150(2)
O2 S1 C42 F2' 11.5(15)
O1' S1 C42 F2' -20(3)
O1 S1 C42 F2' 138.7(12)
O3 S1 C42 F2' -103.1(13)
O3' S1 C42 F2' 75.0(19)
